data_7106492
loop_
_publ_author_name
'Soo Min Kim'
'Ji Hoon Park'
'Young Keun Chung'

_publ_section_title
;
 Au(PPh3)OPOF2-Catalyzed Intramolecular [4+2] Cycloaddition Reaction of
 Dienynes
;
_journal_name_full Chem.Commun.
_journal_page_first 6719
_journal_paper_doi 10.1039/c1cc11127b
_journal_volume 47
_journal_year 2011
_chemical_formula_moiety 'C15 H17 N O2 S'
_chemical_formula_sum 'C15 H17 N O2 S'
_chemical_formula_weight 275.36
_chemical_name_common 'Au dienyne product 1b'
_chemical_name_systematic
;
?
;
_space_group_IT_number 14
_symmetry_cell_setting monoclinic
_symmetry_space_group_name_Hall '-P 2yn'
_symmetry_space_group_name_H-M 'P 1 21/n 1'
_atom_sites_solution_hydrogens geom
_atom_sites_solution_primary direct
_atom_sites_solution_secondary difmap
_audit_creation_method SHELXL-97
_cell_angle_alpha 90.00
_cell_angle_beta 103.023(3)
_cell_angle_gamma 90.00
_cell_formula_units_Z 4
_cell_length_a 11.4368(9)
_cell_length_b 9.3232(4)
_cell_length_c 13.8085(11)
_cell_measurement_reflns_used 3274
_cell_measurement_temperature 293(2)
_cell_measurement_theta_max 27.5
_cell_measurement_theta_min 2.1
_cell_volume 1434.50(17)
_computing_cell_refinement 'HKL Scalepack (Otwinowski & Minor 1997)'
_computing_data_collection 'Collect (Bruker AXS BV, 1997-2004)'
_computing_data_reduction 'HKL Denzo and Scalepack (Otwinowski & Minor 1997)'
_computing_molecular_graphics ORTEP32
_computing_publication_material WinGX
_computing_structure_refinement 'SHELXL-97 (Sheldrick, 1997)'
_computing_structure_solution 'SHELXL-97 (Sheldrick, 1990)'
_diffrn_ambient_temperature 293(2)
_diffrn_detector_area_resol_mean 9
_diffrn_measured_fraction_theta_full 0.995
_diffrn_measured_fraction_theta_max 0.995
_diffrn_measurement_device_type KappaCCD
_diffrn_measurement_method CCD
_diffrn_radiation_monochromator graphite
_diffrn_radiation_source 'fine-focus sealed tube'
_diffrn_radiation_type MoK\a
_diffrn_radiation_wavelength 0.71073
_diffrn_reflns_av_R_equivalents 0.0404
_diffrn_reflns_av_sigmaI/netI 0.0611
_diffrn_reflns_limit_h_max 14
_diffrn_reflns_limit_h_min -14
_diffrn_reflns_limit_k_max 10
_diffrn_reflns_limit_k_min -12
_diffrn_reflns_limit_l_max 17
_diffrn_reflns_limit_l_min -17
_diffrn_reflns_number 5731
_diffrn_reflns_theta_full 27.50
_diffrn_reflns_theta_max 27.50
_diffrn_reflns_theta_min 2.09
_exptl_absorpt_coefficient_mu 0.223
_exptl_absorpt_correction_type none
_exptl_absorpt_process_details empirical
_exptl_crystal_colour colorless
_exptl_crystal_density_diffrn 1.275
_exptl_crystal_density_method none
_exptl_crystal_description prism
_exptl_crystal_F_000 584
_exptl_crystal_size_max 0.1
_exptl_crystal_size_mid 0.1
_exptl_crystal_size_min 0.1
_refine_diff_density_max 0.339
_refine_diff_density_min -0.483
_refine_diff_density_rms 0.136
_refine_ls_extinction_method none
_refine_ls_goodness_of_fit_ref 1.105
_refine_ls_hydrogen_treatment constr
_refine_ls_matrix_type full
_refine_ls_number_parameters 173
_refine_ls_number_reflns 3274
_refine_ls_number_restraints 0
_refine_ls_restrained_S_all 1.105
_refine_ls_R_factor_all 0.1103
_refine_ls_R_factor_gt 0.0576
_refine_ls_shift/su_max 0.002
_refine_ls_shift/su_mean 0.000
_refine_ls_structure_factor_coef Fsqd
_refine_ls_weighting_details 'calc w=1/[\s^2^(Fo^2^)+(0.0808P)^2^+0.1959P] where P=(Fo^2^+2Fc^2^)/3'
_refine_ls_weighting_scheme calc
_refine_ls_wR_factor_gt 0.1406
_refine_ls_wR_factor_ref 0.1754
_reflns_number_gt 2016
_reflns_number_total 3274
_reflns_threshold_expression >2sigma(I)
_cod_data_source_file c1cc11127b.txt
_cod_data_source_block 12d
_cod_database_code 7106492

loop_
_symmetry_equiv_pos_as_xyz
'x, y, z'
'-x+1/2, y+1/2, -z+1/2'
'-x, -y, -z'
'x-1/2, -y-1/2, z-1/2'

loop_
_atom_site_label
_atom_site_type_symbol
_atom_site_fract_x
_atom_site_fract_y
_atom_site_fract_z
_atom_site_U_iso_or_equiv
_atom_site_adp_type
_atom_site_occupancy
_atom_site_symmetry_multiplicity
_atom_site_calc_flag
_atom_site_refinement_flags
_atom_site_disorder_assembly
_atom_site_disorder_group
S1 S 0.13736(7) 0.13336(7) 0.67726(5) 0.0453(2) Uani 1 1 d . . .
N1 N 0.0361(2) 0.2581(2) 0.64219(15) 0.0409(5) Uani 1 1 d . . .
O1 O 0.0829(2) 0.00096(19) 0.63813(15) 0.0592(6) Uani 1 1 d . . .
O2 O 0.1801(2) 0.1497(2) 0.78175(14) 0.0626(6) Uani 1 1 d . . .
C1 C 0.5446(4) 0.2723(5) 0.4797(4) 0.1052(15) Uani 1 1 d . . .
H1A H 0.5605 0.1919 0.4412 0.158 Uiso 1 1 calc R . .
H1B H 0.6153 0.2946 0.5296 0.158 Uiso 1 1 calc R . .
H1C H 0.5224 0.3537 0.4370 0.158 Uiso 1 1 calc R . .
C2 C 0.4431(3) 0.2355(4) 0.5292(3) 0.0662(9) Uani 1 1 d . . .
C3 C 0.4324(3) 0.3040(4) 0.6150(3) 0.0700(9) Uani 1 1 d . . .
H3 H 0.4883 0.3735 0.6426 0.084 Uiso 1 1 calc R . .
C4 C 0.3413(3) 0.2719(3) 0.6605(2) 0.0582(8) Uani 1 1 d . . .
H4 H 0.3363 0.3185 0.7190 0.070 Uiso 1 1 calc R . .
C5 C 0.2570(3) 0.1705(3) 0.6198(2) 0.0428(6) Uani 1 1 d . . .
C6 C 0.2654(3) 0.1012(3) 0.5340(2) 0.0585(8) Uani 1 1 d . . .
H6 H 0.2084 0.0332 0.5056 0.070 Uiso 1 1 calc R . .
C7 C 0.3592(3) 0.1336(4) 0.4903(3) 0.0700(10) Uani 1 1 d . . .
H7 H 0.3658 0.0851 0.4329 0.084 Uiso 1 1 calc R . .
C8 C 0.0652(3) 0.4052(3) 0.6825(2) 0.0493(7) Uani 1 1 d . . .
H8A H 0.1274 0.4460 0.6534 0.074 Uiso 1 1 calc R . .
H8B H 0.0962 0.3996 0.7538 0.074 Uiso 1 1 calc R . .
C9 C -0.0432(3) 0.5025(3) 0.6608(2) 0.0578(8) Uani 1 1 d . . .
H9 H -0.0258 0.6043 0.6751 0.087 Uiso 1 1 calc R . .
C10 C -0.1640(3) 0.4534(3) 0.6736(2) 0.0572(8) Uani 1 1 d . . .
H10 H -0.1680 0.3538 0.6952 0.086 Uiso 1 1 calc R . .
C11 C -0.2433(3) 0.5550(4) 0.7098(3) 0.0749(10) Uani 1 1 d . . .
H11 H -0.2392 0.6511 0.6927 0.090 Uiso 1 1 calc R . .
C12 C -0.3188(3) 0.5205(4) 0.7639(3) 0.0825(11) Uani 1 1 d . . .
H12A H -0.3255 0.4255 0.7825 0.099 Uiso 1 1 calc R . .
H12B H -0.3660 0.5908 0.7840 0.099 Uiso 1 1 calc R . .
C13 C -0.1395(3) 0.4735(3) 0.5700(2) 0.0601(8) Uani 1 1 d . . .
H13 H -0.1762 0.5571 0.5320 0.090 Uiso 1 1 calc R . .
C14 C -0.1234(3) 0.3447(3) 0.5126(2) 0.0574(8) Uani 1 1 d . . .
H14 H -0.1735 0.3320 0.4500 0.069 Uiso 1 1 calc R . .
C15 C -0.0411(2) 0.2466(3) 0.54620(18) 0.0459(7) Uani 1 1 d . . .
H15 H -0.0334 0.1683 0.5063 0.055 Uiso 1 1 calc R . .

loop_
_atom_site_aniso_label
_atom_site_aniso_U_11
_atom_site_aniso_U_22
_atom_site_aniso_U_33
_atom_site_aniso_U_23
_atom_site_aniso_U_13
_atom_site_aniso_U_12
S1 0.0534(5) 0.0438(4) 0.0393(4) 0.0030(3) 0.0119(3) 0.0017(3)
N1 0.0420(13) 0.0424(12) 0.0372(12) -0.0033(9) 0.0065(10) -0.0022(10)
O1 0.0767(15) 0.0390(11) 0.0668(13) -0.0010(9) 0.0265(12) -0.0104(10)
O2 0.0750(16) 0.0734(14) 0.0372(11) 0.0073(9) 0.0079(10) 0.0153(12)
C1 0.072(3) 0.118(4) 0.140(4) 0.008(3) 0.053(3) -0.010(3)
C2 0.049(2) 0.073(2) 0.082(2) 0.0096(18) 0.0248(18) 0.0015(17)
C3 0.048(2) 0.066(2) 0.094(3) -0.0116(19) 0.0112(19) -0.0089(17)
C4 0.0499(19) 0.0617(19) 0.0597(19) -0.0145(15) 0.0057(15) 0.0005(15)
C5 0.0437(16) 0.0419(14) 0.0426(14) -0.0001(11) 0.0092(12) 0.0042(12)
C6 0.059(2) 0.0592(18) 0.0609(19) -0.0158(14) 0.0202(16) -0.0109(15)
C7 0.071(2) 0.081(2) 0.065(2) -0.0154(18) 0.0321(19) -0.005(2)
C8 0.0463(18) 0.0453(15) 0.0540(17) -0.0090(12) 0.0062(14) -0.0044(13)
C9 0.060(2) 0.0452(17) 0.070(2) -0.0056(14) 0.0185(16) 0.0014(15)
C10 0.057(2) 0.0539(18) 0.065(2) 0.0038(14) 0.0216(16) 0.0063(15)
C11 0.067(2) 0.063(2) 0.098(3) -0.0006(19) 0.026(2) 0.0161(18)
C12 0.065(2) 0.089(3) 0.098(3) -0.016(2) 0.028(2) 0.013(2)
C13 0.052(2) 0.0635(19) 0.064(2) 0.0183(16) 0.0115(16) 0.0060(15)
C14 0.0455(18) 0.083(2) 0.0404(16) 0.0062(15) 0.0021(13) -0.0070(16)
C15 0.0470(18) 0.0538(16) 0.0375(15) -0.0039(12) 0.0107(13) -0.0096(14)

loop_
_atom_type_symbol
_atom_type_description
_atom_type_scat_dispersion_real
_atom_type_scat_dispersion_imag
_atom_type_scat_source
C C 0.0033 0.0016 'International Tables Vol C Tables 4.2.6.8 and 6.1.1.4'
H H 0.0000 0.0000 'International Tables Vol C Tables 4.2.6.8 and 6.1.1.4'
N N 0.0061 0.0033 'International Tables Vol C Tables 4.2.6.8 and 6.1.1.4'
O O 0.0106 0.0060 'International Tables Vol C Tables 4.2.6.8 and 6.1.1.4'
S S 0.1246 0.1234 'International Tables Vol C Tables 4.2.6.8 and 6.1.1.4'

loop_
_geom_angle_atom_site_label_1
_geom_angle_atom_site_label_2
_geom_angle_atom_site_label_3
_geom_angle
_geom_angle_site_symmetry_1
_geom_angle_site_symmetry_3
_geom_angle_publ_flag
O2 S1 O1 119.71(12) . . ?
O2 S1 N1 106.39(12) . . ?
O1 S1 N1 106.42(12) . . ?
O2 S1 C5 108.12(14) . . ?
O1 S1 C5 108.34(12) . . ?
N1 S1 C5 107.26(12) . . ?
C15 N1 C8 117.2(2) . . ?
C15 N1 S1 118.12(18) . . ?
C8 N1 S1 117.42(18) . . ?
C7 C2 C3 118.0(3) . . ?
C7 C2 C1 121.3(3) . . ?
C3 C2 C1 120.7(4) . . ?
C4 C3 C2 121.3(3) . . ?
C3 C4 C5 120.0(3) . . ?
C6 C5 C4 119.8(3) . . ?
C6 C5 S1 120.6(2) . . ?
C4 C5 S1 119.7(2) . . ?
C5 C6 C7 119.2(3) . . ?
C2 C7 C6 121.7(3) . . ?
N1 C8 C9 112.0(2) . . ?
C13 C9 C10 61.4(2) . . ?
C13 C9 C8 118.3(3) . . ?
C10 C9 C8 121.9(3) . . ?
C11 C10 C9 119.7(3) . . ?
C11 C10 C13 119.7(3) . . ?
C9 C10 C13 59.1(2) . . ?
C12 C11 C10 125.0(4) . . ?
C14 C13 C9 116.2(3) . . ?
C14 C13 C10 118.3(3) . . ?
C9 C13 C10 59.6(2) . . ?
C15 C14 C13 122.8(3) . . ?
C14 C15 N1 121.3(3) . . ?

loop_
_geom_bond_atom_site_label_1
_geom_bond_atom_site_label_2
_geom_bond_distance
_geom_bond_site_symmetry_2
_geom_bond_publ_flag
S1 O2 1.423(2) . ?
S1 O1 1.432(2) . ?
S1 N1 1.636(2) . ?
S1 C5 1.763(3) . ?
N1 C15 1.421(3) . ?
N1 C8 1.489(3) . ?
C1 C2 1.513(5) . ?
C2 C7 1.371(5) . ?
C2 C3 1.376(5) . ?
C3 C4 1.365(4) . ?
C4 C5 1.377(4) . ?
C5 C6 1.373(4) . ?
C6 C7 1.378(4) . ?
C8 C9 1.510(4) . ?
C9 C13 1.496(4) . ?
C9 C10 1.504(4) . ?
C10 C11 1.474(4) . ?
C10 C13 1.530(4) . ?
C11 C12 1.304(5) . ?
C13 C14 1.473(5) . ?
C14 C15 1.321(4) . ?
